data_7702606
loop_
_publ_author_name
'Seisenbaeva, Gulaim A.'
'Shevelkov, Andrei V.'
'Tegenfeldt, J\"orgen'
'Kloo, Lars'
'Drobot, Dmitrii V.'
'Kessler, Vadim G.'

_publ_section_title
;
 Homo- and hetero-metallic rhenium oxomethoxide complexes with a
 M4(&#x00B5;-O)2(&#x00B5;-OMe)4 planar core---a new family of metal
 alkoxides displaying a peculiar structural disorder. Preparation and
 X-ray single crystal study
;
_journal_issue 19
_journal_name_full 'Journal of the Chemical Society, Dalton Transactions'
_journal_page_first 2762
_journal_paper_doi 10.1039/b103287a
_journal_year 2001
_chemical_formula_sum 'C14 H42 O24 Re2 Ta4'
_chemical_formula_weight 1690.68
_space_group_IT_number 14
_space_group_name_Hall '-P 2ybc'
_space_group_name_H-M_alt 'P 1 21/c 1'
_symmetry_cell_setting monoclinic
_symmetry_space_group_name_H-M 'P 1 21/c 1'
_atom_sites_solution_hydrogens geom
_atom_sites_solution_primary direct
_atom_sites_solution_secondary difmap
_audit_creation_method SHELXL-97
_cell_angle_alpha 90.00
_cell_angle_beta 101.344(3)
_cell_angle_gamma 90.00
_cell_formula_units_Z 2
_cell_length_a 9.8256(17)
_cell_length_b 15.938(3)
_cell_length_c 12.265(2)
_cell_measurement_reflns_used 999(I>4sigma(I))
_cell_measurement_temperature 295(2)
_cell_measurement_theta_max 22.50
_cell_measurement_theta_min 2.12
_cell_volume 1883.2(6)
_computing_cell_refinement 'Bruker SAINTPLUS'
_computing_data_collection 'Bruker SMART'
_computing_data_reduction 'Bruker SAINTPLUS'
_computing_molecular_graphics 'Bruker SHELXTL-NT'
_computing_publication_material 'Bruker SHELXTL-NT'
_computing_structure_refinement 'SHELXL-97 (Sheldrick, 1997)'
_computing_structure_solution 'SHELXS-97 (Sheldrick, 1990)'
_diffrn_ambient_temperature 295(2)
_diffrn_measured_fraction_theta_full 0.995
_diffrn_measured_fraction_theta_max 0.995
_diffrn_measurement_device_type 'Bruker SMART CCD 1k'
_diffrn_measurement_method 'Bruker SMART'
_diffrn_radiation_monochromator graphite
_diffrn_radiation_source 'fine-focus sealed tube'
_diffrn_radiation_type MoK\a
_diffrn_radiation_wavelength 0.71073
_diffrn_reflns_av_R_equivalents 0.1093
_diffrn_reflns_av_sigmaI/netI 0.1004
_diffrn_reflns_limit_h_max 8
_diffrn_reflns_limit_h_min -10
_diffrn_reflns_limit_k_max 17
_diffrn_reflns_limit_k_min -17
_diffrn_reflns_limit_l_max 12
_diffrn_reflns_limit_l_min -13
_diffrn_reflns_number 7487
_diffrn_reflns_theta_full 22.50
_diffrn_reflns_theta_max 22.50
_diffrn_reflns_theta_min 2.12
_exptl_absorpt_coefficient_mu 18.051
_exptl_absorpt_correction_T_max 0.1229
_exptl_absorpt_correction_T_min 0.0360
_exptl_absorpt_correction_type empirical
_exptl_absorpt_process_details 'Bruker SADABS'
_exptl_crystal_colour 'light pink'
_exptl_crystal_density_diffrn 2.982
_exptl_crystal_density_meas ?
_exptl_crystal_density_method 'not measured'
_exptl_crystal_description prism
_exptl_crystal_F_000 1520
_exptl_crystal_size_max 0.55
_exptl_crystal_size_mid 0.35
_exptl_crystal_size_min 0.20
_refine_diff_density_max 1.988
_refine_diff_density_min -2.924
_refine_diff_density_rms 0.329
_refine_ls_extinction_method none
_refine_ls_goodness_of_fit_ref 0.926
_refine_ls_hydrogen_treatment mixed
_refine_ls_matrix_type full
_refine_ls_number_parameters 206
_refine_ls_number_reflns 2450
_refine_ls_number_restraints 0
_refine_ls_restrained_S_all 0.926
_refine_ls_R_factor_all 0.1122
_refine_ls_R_factor_gt 0.0677
_refine_ls_shift/su_max 1.248
_refine_ls_shift/su_mean 0.029
_refine_ls_structure_factor_coef Fsqd
_refine_ls_weighting_details 'calc w==1/[\s^2^(Fo^2^)+(0.1000P)^2^+0.0000P] where P==(Fo^2^+2Fc^2^)/3'
_refine_ls_weighting_scheme calc
_refine_ls_wR_factor_gt 0.1548
_refine_ls_wR_factor_ref 0.1698
_reflns_number_gt 1458
_reflns_number_total 2450
_reflns_threshold_expression >2sigma(I)
_cod_data_source_file b103287a.txt
_cod_data_source_block reta0m
_cod_depositor_comments
;
The following automatic conversions were performed:

data item '_exptl_absorpt_correction_type' value 'Empirical' was
changed to 'empirical' in accordance with the
/home/saulius/struct/COD-crude-data/automatic-downloads/DataCite-retrospective/RSC/depositions/lib/dictionaries/cif_core.dic
dictionary named 'cif_core.dic' version 2.4.2 last updated on
2011-04-26.

data item '_symmetry_cell_setting' value 'Monoclinic' was changed to
'monoclinic' in accordance with the
/home/saulius/struct/COD-crude-data/automatic-downloads/DataCite-retrospective/RSC/depositions/lib/dictionaries/cif_core.dic
dictionary named 'cif_core.dic' version 2.4.2 last updated on
2011-04-26.

data item '_exptl_crystal_density_meas' value 'not measured' was
changed to '?' -- the value is perceived as not measured.

Automatic conversion script
Id: cif_fix_values 6909 2019-04-08 15:41:33Z antanas 
;
_cod_original_sg_symbol_H-M P2(1)/c
_cod_database_code 7702606

loop_
_symmetry_equiv_pos_as_xyz
'x, y, z'
'-x, y+1/2, -z+1/2'
'-x, -y, -z'
'x, -y-1/2, z-1/2'

loop_
_atom_site_label
_atom_site_type_symbol
_atom_site_fract_x
_atom_site_fract_y
_atom_site_fract_z
_atom_site_U_iso_or_equiv
_atom_site_adp_type
_atom_site_occupancy
_atom_site_symmetry_multiplicity
_atom_site_calc_flag
_atom_site_refinement_flags
Ta1 Ta 0.18137(10) 0.02412(8) 0.16065(9) 0.0556(4) Uani 1 1 d .
Ta2 Ta 0.16564(10) -0.06821(8) -0.12921(10) 0.0610(4) Uani 1 1 d .
Re1 Re 0.2806(2) 0.13775(12) 0.43129(13) 0.1106(7) Uani 1 1 d .
O7 O 0.1645(14) -0.0195(12) 0.0250(16) 0.077(6) Uani 1 1 d .
O10 O -0.0148(15) -0.0183(12) 0.1827(13) 0.058(5) Uani 1 1 d .
O11 O 0.192(2) 0.0769(15) 0.3316(16) 0.092(7) Uani 1 1 d .
O13 O 0.2746(16) -0.0644(12) 0.2378(15) 0.072(5) Uani 1 1 d .
O22 O 0.0348(14) 0.1157(12) 0.1213(14) 0.065(5) Uani 1 1 d .
O1 O 0.3051(18) 0.0067(14) -0.1416(17) 0.091(7) Uani 1 1 d .
O2 O 0.2535(16) -0.1632(13) -0.0629(17) 0.080(6) Uani 1 1 d .
O3 O 0.150(2) -0.1061(16) -0.268(2) 0.114(8) Uani 1 1 d .
O4 O 0.3229(17) 0.0960(13) 0.1579(17) 0.085(6) Uani 1 1 d .
C1 C 0.302(3) -0.2101(19) 0.035(3) 0.085(10) Uani 1 1 d .
H1A H 0.2885 -0.1784 0.0984 0.127 Uiso 1 1 calc R
H1B H 0.3989 -0.2220 0.0409 0.127 Uiso 1 1 calc R
H1C H 0.2511 -0.2618 0.0315 0.127 Uiso 1 1 calc R
C2 C 0.126(5) -0.085(3) -0.389(2) 0.146(19) Uani 1 1 d .
H2A H 0.0544 -0.0430 -0.4058 0.220 Uiso 1 1 calc R
H2B H 0.0988 -0.1340 -0.4326 0.220 Uiso 1 1 calc R
H2C H 0.2105 -0.0627 -0.4066 0.220 Uiso 1 1 calc R
C3 C 0.058(3) 0.206(2) 0.117(3) 0.095(11) Uani 1 1 d .
H3A H -0.0136 0.2350 0.1447 0.142 Uiso 1 1 calc R
H3B H 0.0556 0.2223 0.0411 0.142 Uiso 1 1 calc R
H3C H 0.1467 0.2195 0.1613 0.142 Uiso 1 1 calc R
C4 C -0.035(3) -0.107(2) 0.199(4) 0.127(17) Uani 1 1 d .
H4A H -0.1314 -0.1175 0.1984 0.191 Uiso 1 1 calc R
H4B H 0.0193 -0.1238 0.2696 0.191 Uiso 1 1 calc R
H4C H -0.0065 -0.1382 0.1408 0.191 Uiso 1 1 calc R
O110 O 0.228(4) 0.113(2) 0.509(5) 0.22(2) Uani 1 1 d .
O111 O 0.258(4) 0.237(2) 0.398(3) 0.190(14) Uani 1 1 d .
C5 C 0.327(5) -0.109(3) 0.333(4) 0.19(3) Uani 1 1 d .
H5A H 0.3743 -0.0710 0.3893 0.278 Uiso 1 1 calc R
H5B H 0.3916 -0.1502 0.3175 0.278 Uiso 1 1 calc R
H5C H 0.2528 -0.1359 0.3597 0.278 Uiso 1 1 calc R
C6 C 0.423(4) 0.164(3) 0.164(4) 0.135(16) Uani 1 1 d .
H6A H 0.4457 0.1725 0.0924 0.203 Uiso 1 1 calc R
H6B H 0.5054 0.1499 0.2171 0.203 Uiso 1 1 calc R
H6C H 0.3835 0.2146 0.1873 0.203 Uiso 1 1 calc R
O116 O 0.453(4) 0.121(3) 0.455(4) 0.27(3) Uani 1 1 d .
C7 C 0.406(4) 0.061(3) -0.163(5) 0.21(3) Uani 1 1 d .
H7A H 0.3951 0.0691 -0.2415 0.315 Uiso 1 1 calc R
H7B H 0.4959 0.0375 -0.1340 0.315 Uiso 1 1 calc R
H7C H 0.3971 0.1137 -0.1273 0.315 Uiso 1 1 calc R

loop_
_atom_site_aniso_label
_atom_site_aniso_U_11
_atom_site_aniso_U_22
_atom_site_aniso_U_33
_atom_site_aniso_U_23
_atom_site_aniso_U_13
_atom_site_aniso_U_12
Ta1 0.0323(6) 0.0786(9) 0.0511(7) -0.0025(6) -0.0037(5) 0.0006(5)
Ta2 0.0369(6) 0.0802(9) 0.0667(8) -0.0074(7) 0.0117(5) 0.0043(5)
Re1 0.1437(17) 0.1026(13) 0.0673(10) -0.0123(9) -0.0237(10) -0.0036(11)
O7 0.021(8) 0.102(15) 0.112(16) 0.041(13) 0.020(9) 0.016(9)
O10 0.045(10) 0.079(13) 0.047(10) 0.014(9) 0.004(8) -0.029(9)
O11 0.076(13) 0.13(2) 0.059(12) -0.014(13) -0.012(10) 0.019(13)
O13 0.033(9) 0.092(14) 0.084(13) -0.001(12) -0.008(9) 0.031(9)
O22 0.026(8) 0.092(15) 0.068(12) 0.013(11) -0.015(8) -0.021(9)
O1 0.053(12) 0.115(18) 0.102(17) 0.022(13) 0.010(11) -0.031(11)
O2 0.041(10) 0.100(16) 0.095(15) 0.011(13) 0.001(10) 0.037(10)
O3 0.093(16) 0.111(19) 0.15(2) -0.005(16) 0.043(16) 0.033(14)
O4 0.046(11) 0.093(16) 0.106(16) -0.006(12) -0.013(11) -0.032(10)
C1 0.09(2) 0.07(2) 0.09(2) -0.030(19) 0.00(2) 0.007(17)
C2 0.27(6) 0.15(4) 0.026(17) -0.02(2) 0.04(3) 0.00(4)
C3 0.042(16) 0.12(3) 0.11(3) 0.01(2) -0.017(17) -0.021(17)
C4 0.032(16) 0.08(2) 0.26(5) 0.04(3) 0.01(2) -0.006(15)
O110 0.17(3) 0.11(3) 0.44(6) 0.02(3) 0.19(4) -0.07(2)
O111 0.23(4) 0.16(3) 0.16(3) 0.07(2) -0.01(3) 0.04(3)
C5 0.19(5) 0.18(4) 0.14(4) -0.03(3) -0.09(4) 0.14(4)
C6 0.08(3) 0.14(4) 0.19(5) 0.01(3) 0.04(3) -0.01(2)
O116 0.15(3) 0.26(4) 0.31(5) -0.03(4) -0.18(3) 0.08(3)
C7 0.07(3) 0.19(5) 0.35(8) 0.10(5) -0.04(4) -0.06(3)

loop_
_atom_type_symbol
_atom_type_description
_atom_type_scat_dispersion_real
_atom_type_scat_dispersion_imag
_atom_type_scat_source
C C 0.0033 0.0016 'International Tables Vol C Tables 4.2.6.8 and 6.1.1.4'
H H 0.0000 0.0000 'International Tables Vol C Tables 4.2.6.8 and 6.1.1.4'
O O 0.0106 0.0060 'International Tables Vol C Tables 4.2.6.8 and 6.1.1.4'
Ta Ta -0.7052 6.5227 'International Tables Vol C Tables 4.2.6.8 and 6.1.1.4'
Re Re -1.0185 7.2310 'International Tables Vol C Tables 4.2.6.8 and 6.1.1.4'

loop_
_geom_angle_atom_site_label_1
_geom_angle_atom_site_label_2
_geom_angle_atom_site_label_3
_geom_angle
_geom_angle_site_symmetry_1
_geom_angle_site_symmetry_3
O7 Ta1 O4 99.3(9) . .
O7 Ta1 O13 97.3(8) . .
O4 Ta1 O13 100.9(9) . .
O7 Ta1 O22 97.3(7) . .
O4 Ta1 O22 93.0(8) . .
O13 Ta1 O22 158.0(7) . .
O7 Ta1 O10 94.3(7) . .
O4 Ta1 O10 158.6(9) . .
O13 Ta1 O10 93.6(7) . .
O22 Ta1 O10 68.9(7) . .
O7 Ta1 O11 177.2(7) . .
O4 Ta1 O11 83.3(9) . .
O13 Ta1 O11 83.1(8) . .
O22 Ta1 O11 81.6(7) . .
O10 Ta1 O11 82.9(7) . .
O3 Ta2 O1 93.9(11) . .
O3 Ta2 O2 95.0(10) . .
O1 Ta2 O2 106.0(9) . .
O3 Ta2 O10 90.0(9) . 3
O1 Ta2 O10 92.3(8) . 3
O2 Ta2 O10 160.6(7) . 3
O3 Ta2 O7 174.2(8) . .
O1 Ta2 O7 88.3(8) . .
O2 Ta2 O7 89.5(8) . .
O10 Ta2 O7 84.5(6) 3 .
O3 Ta2 O22 90.8(9) . 3
O1 Ta2 O22 160.3(9) . 3
O2 Ta2 O22 92.6(8) . 3
O10 Ta2 O22 68.5(7) 3 3
O7 Ta2 O22 85.4(6) . 3
O110 Re1 O111 116(2) . .
O110 Re1 O11 98(2) . .
O111 Re1 O11 110.8(16) . .
O110 Re1 O116 112(3) . .
O111 Re1 O116 106(2) . .
O11 Re1 O116 113.3(16) . .
Ta1 O7 Ta2 174.4(8) . .
C4 O10 Ta2 126.5(14) . 3
C4 O10 Ta1 119.0(15) . .
Ta2 O10 Ta1 111.6(8) 3 .
Re1 O11 Ta1 145.8(13) . .
C5 O13 Ta1 154(2) . .
C3 O22 Ta1 127.4(14) . .
C3 O22 Ta2 120.3(15) . 3
Ta1 O22 Ta2 110.5(8) . 3
C7 O1 Ta2 174(3) . .
C1 O2 Ta2 148.8(18) . .
C2 O3 Ta2 147(2) . .
C6 O4 Ta1 170(2) . .

loop_
_geom_bond_atom_site_label_1
_geom_bond_atom_site_label_2
_geom_bond_distance
_geom_bond_site_symmetry_2
Ta1 O7 1.78(2) .
Ta1 O4 1.807(17) .
Ta1 O13 1.840(17) .
Ta1 O22 2.040(18) .
Ta1 O10 2.109(14) .
Ta1 O11 2.24(2) .
Ta2 O3 1.78(3) .
Ta2 O1 1.847(18) .
Ta2 O2 1.850(18) .
Ta2 O10 2.036(18) 3
Ta2 O7 2.05(2) .
Ta2 O22 2.130(15) 3
Re1 O110 1.23(4) .
Re1 O111 1.64(3) .
Re1 O11 1.67(2) .
Re1 O116 1.68(3) .
O10 C4 1.45(3) .
O10 Ta2 2.036(18) 3
O13 C5 1.38(4) .
O22 C3 1.46(3) .
O22 Ta2 2.130(15) 3
O1 C7 1.38(4) .
O2 C1 1.41(3) .
O3 C2 1.50(4) .
O4 C6 1.45(4) .
